data_4000830
loop_
_publ_author_name
'Fateeva, Alexandra'
'Devautour-Vinot, Sabine'
'Heymans, Nicolas'
'Devic, Thomas'
'Gren\`eche, Jean-Marc'
'Wuttke, Stefan'
'Miller, Stuart'
'Lago, Ana'
'Serre, Christian'
'De Weireld, Guy'
'Maurin, Guillaume'
'Vimont, Alexandre'
'F\'erey, G\'erard'

_publ_section_title
;
 Series of Porous 3-D Coordination Polymers Based on Iron(III) and
 Porphyrin Derivatives
;
_journal_issue 20
_journal_name_full 'Chemistry of Materials'
_journal_page_first 4641
_journal_paper_doi 10.1021/cm2025747
_journal_volume 23
_journal_year 2011
_chemical_formula_moiety C48H24CsFeN4NiO8
_chemical_formula_sum 'C24 H12 Cs0.5 Fe0.5 N2 Ni0.5 O4'
_chemical_formula_weight 516.09
_chemical_name_common Fe(NiPp-TC)Cs
_chemical_name_systematic
;
 ?
;
_space_group_IT_number 15
_symmetry_cell_setting monoclinic
_symmetry_space_group_name_Hall '-C 2yc'
_symmetry_space_group_name_H-M 'C 1 2/c 1'
_atom_sites_solution_hydrogens geom
_atom_sites_solution_primary direct
_atom_sites_solution_secondary difmap
_audit_creation_method SHELXL-97
_cell_angle_alpha 90.00
_cell_angle_beta 93.307(4)
_cell_angle_gamma 90.00
_cell_formula_units_Z 8
_cell_length_a 7.3772(13)
_cell_length_b 24.965(4)
_cell_length_c 29.960(5)
_cell_measurement_reflns_used 7882
_cell_measurement_temperature 293(2)
_cell_measurement_theta_max 29.72
_cell_measurement_theta_min 1.36
_cell_volume 5508.6(16)
_computing_cell_refinement SAINT
_computing_data_collection SAINT
_computing_data_reduction SAINT
_computing_structure_refinement 'SHELXL-97 (Sheldrick, 1997)'
_computing_structure_solution 'SHELXS-97 (Sheldrick, 1997)'
_diffrn_ambient_temperature 293(2)
_diffrn_measured_fraction_theta_full 0.984
_diffrn_measured_fraction_theta_max 0.984
_diffrn_measurement_device_type 'CCD area detector'
_diffrn_measurement_method 'phi and omega scans'
_diffrn_radiation_monochromator graphite
_diffrn_radiation_source 'fine-focus sealed tube'
_diffrn_radiation_type MoK\a
_diffrn_radiation_wavelength 0.71073
_diffrn_reflns_av_R_equivalents 0.0849
_diffrn_reflns_av_sigmaI/netI 0.1551
_diffrn_reflns_limit_h_max 10
_diffrn_reflns_limit_h_min -10
_diffrn_reflns_limit_k_max 33
_diffrn_reflns_limit_k_min -34
_diffrn_reflns_limit_l_max 26
_diffrn_reflns_limit_l_min -41
_diffrn_reflns_number 20786
_diffrn_reflns_theta_full 29.72
_diffrn_reflns_theta_max 29.72
_diffrn_reflns_theta_min 1.36
_exptl_absorpt_coefficient_mu 1.303
_exptl_absorpt_correction_T_max 0.9259
_exptl_absorpt_correction_T_min 0.7806
_exptl_absorpt_correction_type multi-scan
_exptl_absorpt_process_details SADABS
_exptl_crystal_colour red
_exptl_crystal_density_diffrn 1.245
_exptl_crystal_density_method 'not measured'
_exptl_crystal_description prism
_exptl_crystal_F_000 2052
_exptl_crystal_size_max 0.20
_exptl_crystal_size_mid 0.08
_exptl_crystal_size_min 0.06
_refine_diff_density_max 0.717
_refine_diff_density_min -1.663
_refine_diff_density_rms 0.112
_refine_ls_extinction_method none
_refine_ls_goodness_of_fit_ref 0.832
_refine_ls_hydrogen_treatment constr
_refine_ls_matrix_type full
_refine_ls_number_parameters 287
_refine_ls_number_reflns 7720
_refine_ls_number_restraints 0
_refine_ls_restrained_S_all 0.832
_refine_ls_R_factor_all 0.1455
_refine_ls_R_factor_gt 0.0648
_refine_ls_shift/su_max 0.000
_refine_ls_shift/su_mean 0.000
_refine_ls_structure_factor_coef Fsqd
_refine_ls_weighting_details 'calc w=1/[\s^2^(Fo^2^)+(0.0878P)^2^+0.0000P] where P=(Fo^2^+2Fc^2^)/3'
_refine_ls_weighting_scheme calc
_refine_ls_wR_factor_gt 0.1532
_refine_ls_wR_factor_ref 0.1768
_reflns_number_gt 3221
_reflns_number_total 7720
_reflns_threshold_expression >2sigma(I)
_cod_data_source_file cm2025747_si_002.cif
_cod_data_source_block MIL141_Cs_RT
_cod_original_sg_symbol_H-M C2/c
_cod_original_formula_sum 'C24 H12 Cs0.50 Fe0.50 N2 Ni0.50 O4'
_cod_database_code 4000830

loop_
_symmetry_equiv_pos_as_xyz
'x, y, z'
'-x, y, -z+1/2'
'x+1/2, y+1/2, z'
'-x+1/2, y+1/2, -z+1/2'
'-x, -y, -z'
'x, -y, z-1/2'
'-x+1/2, -y+1/2, -z'
'x+1/2, -y+1/2, z-1/2'

loop_
_atom_site_label
_atom_site_type_symbol
_atom_site_fract_x
_atom_site_fract_y
_atom_site_fract_z
_atom_site_U_iso_or_equiv
_atom_site_adp_type
_atom_site_occupancy
_atom_site_symmetry_multiplicity
_atom_site_calc_flag
_atom_site_refinement_flags
Cs1 Cs 0.5000 0.26083(3) 0.2500 0.1267(4) Uani 1 2 d S
Fe1 Fe 0.5000 0.16036(3) 0.7500 0.0280(2) Uani 1 2 d S
Ni1 Ni 1.5000 0.0000 0.5000 0.02505(19) Uani 1 2 d S
N1 N 1.5578(4) 0.02818(14) 0.44176(11) 0.0269(8) Uani 1 1 d .
N2 N 1.2927(5) 0.04935(14) 0.50117(12) 0.0322(8) Uani 1 1 d .
C1 C 1.6932(6) 0.01124(17) 0.41489(14) 0.0296(10) Uani 1 1 d .
C4 C 1.4709(6) 0.06861(18) 0.41730(14) 0.0298(10) Uani 1 1 d .
C2 C 1.6856(7) 0.0406(2) 0.37366(16) 0.0424(12) Uani 1 1 d .
H2 H 1.7601 0.0357 0.3500 0.051 Uiso 1 1 calc R
C3 C 1.5516(6) 0.07636(19) 0.37560(15) 0.0400(12) Uani 1 1 d .
H3 H 1.5173 0.1016 0.3539 0.048 Uiso 1 1 calc R
C5 C 1.3216(6) 0.09746(18) 0.43037(15) 0.0333(10) Uani 1 1 d .
C6 C 1.2393(6) 0.08696(18) 0.46923(15) 0.0366(11) Uani 1 1 d .
C7 C 1.0841(8) 0.1161(2) 0.48382(19) 0.0648(18) Uani 1 1 d .
H7 H 1.0228 0.1435 0.4683 0.078 Uiso 1 1 calc R
C8 C 1.0448(8) 0.0968(2) 0.52338(18) 0.0654(18) Uani 1 1 d .
H8 H 0.9512 0.1082 0.5406 0.078 Uiso 1 1 calc R
C9 C 1.1733(6) 0.05484(19) 0.53484(15) 0.0368(11) Uani 1 1 d .
C10 C 1.1797(6) 0.02803(17) 0.57471(15) 0.0302(10) Uani 1 1 d .
C11 C 1.2439(6) 0.14003(19) 0.39974(16) 0.0400(12) Uani 1 1 d .
C12 C 1.0741(8) 0.1326(2) 0.37844(19) 0.0625(16) Uani 1 1 d .
H12 H 1.0087 0.1016 0.3834 0.075 Uiso 1 1 calc R
C13 C 1.0026(8) 0.1712(3) 0.3499(2) 0.080(2) Uani 1 1 d .
H13 H 0.8872 0.1660 0.3364 0.096 Uiso 1 1 calc R
C14 C 1.0943(8) 0.2165(3) 0.3409(2) 0.0620(17) Uani 1 1 d .
C15 C 1.2597(10) 0.2241(2) 0.36223(18) 0.0642(17) Uani 1 1 d .
H15 H 1.3240 0.2551 0.3565 0.077 Uiso 1 1 calc R
C16 C 1.3372(8) 0.1866(2) 0.39281(18) 0.0555(14) Uani 1 1 d .
H16 H 1.4487 0.1932 0.4079 0.067 Uiso 1 1 calc R
C17 C 1.0121(13) 0.2564(3) 0.3083(2) 0.090(3) Uani 1 1 d .
O1 O 1.1111(8) 0.29377(17) 0.29670(13) 0.0850(16) Uani 1 1 d .
O2 O 0.8598(10) 0.2507(4) 0.2928(3) 0.219(5) Uani 1 1 d .
C18 C 1.0511(6) 0.04423(17) 0.60896(14) 0.0314(10) Uani 1 1 d .
C19 C 0.8675(6) 0.0324(2) 0.60450(16) 0.0402(12) Uani 1 1 d .
H19 H 0.8226 0.0121 0.5803 0.048 Uiso 1 1 calc R
C20 C 0.7505(6) 0.0504(2) 0.63550(16) 0.0400(11) Uani 1 1 d .
H20 H 0.6275 0.0423 0.6320 0.048 Uiso 1 1 calc R
C21 C 0.8151(5) 0.08023(18) 0.67157(14) 0.0302(10) Uani 1 1 d .
C22 C 1.0002(6) 0.0910(2) 0.67721(15) 0.0414(12) Uani 1 1 d .
H22 H 1.0449 0.1103 0.7020 0.050 Uiso 1 1 calc R
C23 C 1.1166(6) 0.0733(2) 0.64648(15) 0.0419(12) Uani 1 1 d .
H23 H 1.2400 0.0806 0.6505 0.050 Uiso 1 1 calc R
C24 C 0.6892(5) 0.10479(17) 0.70299(14) 0.0286(9) Uani 1 1 d .
O3 O 0.5224(4) 0.09733(13) 0.69909(10) 0.0424(8) Uani 1 1 d .
O4 O 0.7512(4) 0.13537(12) 0.73390(10) 0.0347(7) Uani 1 1 d .

loop_
_atom_site_aniso_label
_atom_site_aniso_U_11
_atom_site_aniso_U_22
_atom_site_aniso_U_33
_atom_site_aniso_U_23
_atom_site_aniso_U_13
_atom_site_aniso_U_12
Cs1 0.0443(3) 0.0524(4) 0.2831(12) 0.000 0.0065(5) 0.000
Fe1 0.0235(4) 0.0271(5) 0.0343(5) 0.000 0.0093(4) 0.000
Ni1 0.0248(4) 0.0301(4) 0.0206(4) 0.0009(3) 0.0044(3) 0.0072(3)
N1 0.0269(17) 0.0277(19) 0.0264(19) -0.0045(15) 0.0042(15) 0.0055(15)
N2 0.0348(19) 0.035(2) 0.028(2) 0.0055(16) 0.0091(16) 0.0129(17)
C1 0.029(2) 0.035(3) 0.025(2) -0.0042(18) 0.0046(18) 0.0023(18)
C4 0.032(2) 0.034(2) 0.024(2) 0.0047(18) 0.0010(19) 0.0030(19)
C2 0.045(3) 0.051(3) 0.033(3) 0.009(2) 0.018(2) 0.003(2)
C3 0.044(3) 0.042(3) 0.036(3) 0.016(2) 0.017(2) 0.007(2)
C5 0.031(2) 0.036(3) 0.033(3) 0.012(2) 0.005(2) 0.0062(19)
C6 0.040(2) 0.038(3) 0.032(3) 0.006(2) 0.011(2) 0.018(2)
C7 0.071(4) 0.068(4) 0.057(4) 0.027(3) 0.024(3) 0.042(3)
C8 0.070(4) 0.083(4) 0.047(3) 0.013(3) 0.031(3) 0.048(3)
C9 0.038(2) 0.043(3) 0.031(3) 0.002(2) 0.013(2) 0.018(2)
C10 0.027(2) 0.029(2) 0.036(3) -0.0010(19) 0.0096(19) 0.0051(18)
C11 0.043(3) 0.038(3) 0.040(3) 0.014(2) 0.009(2) 0.012(2)
C12 0.057(3) 0.064(4) 0.065(4) 0.027(3) -0.008(3) 0.000(3)
C13 0.050(3) 0.101(6) 0.088(5) 0.062(4) -0.011(3) 0.003(4)
C14 0.054(4) 0.078(4) 0.055(4) 0.029(3) 0.012(3) 0.024(3)
C15 0.107(5) 0.037(3) 0.050(4) 0.017(3) 0.015(4) 0.005(3)
C16 0.070(4) 0.041(3) 0.055(4) 0.013(3) -0.001(3) -0.003(3)
C17 0.114(7) 0.091(6) 0.067(5) 0.041(4) 0.020(5) 0.035(5)
O1 0.162(5) 0.050(3) 0.045(2) 0.015(2) 0.020(3) 0.033(3)
O2 0.107(5) 0.320(12) 0.224(9) 0.207(9) -0.035(6) 0.043(6)
C18 0.034(2) 0.036(3) 0.025(2) -0.0019(19) 0.0101(19) 0.0063(19)
C19 0.040(3) 0.048(3) 0.033(3) -0.017(2) 0.011(2) -0.003(2)
C20 0.024(2) 0.055(3) 0.042(3) -0.011(2) 0.008(2) -0.007(2)
C21 0.026(2) 0.039(3) 0.026(2) 0.0008(19) 0.0055(18) 0.0004(19)
C22 0.032(2) 0.062(3) 0.031(3) -0.012(2) 0.004(2) 0.000(2)
C23 0.023(2) 0.067(3) 0.036(3) -0.015(2) 0.004(2) 0.001(2)
C24 0.030(2) 0.033(2) 0.023(2) -0.0020(19) 0.0039(19) 0.0026(18)
O3 0.0274(16) 0.058(2) 0.0422(19) -0.0109(16) 0.0080(15) -0.0033(15)
O4 0.0301(15) 0.0422(19) 0.0320(17) -0.0084(14) 0.0049(14) 0.0014(14)

loop_
_atom_type_symbol
_atom_type_description
_atom_type_scat_dispersion_real
_atom_type_scat_dispersion_imag
_atom_type_scat_source
C C 0.0033 0.0016 'International Tables Vol C Tables 4.2.6.8 and 6.1.1.4'
H H 0.0000 0.0000 'International Tables Vol C Tables 4.2.6.8 and 6.1.1.4'
N N 0.0061 0.0033 'International Tables Vol C Tables 4.2.6.8 and 6.1.1.4'
O O 0.0106 0.0060 'International Tables Vol C Tables 4.2.6.8 and 6.1.1.4'
Fe Fe 0.3463 0.8444 'International Tables Vol C Tables 4.2.6.8 and 6.1.1.4'
Ni Ni 0.3393 1.1124 'International Tables Vol C Tables 4.2.6.8 and 6.1.1.4'
Cs Cs -0.3680 2.1192 'International Tables Vol C Tables 4.2.6.8 and 6.1.1.4'

loop_
_geom_angle_atom_site_label_1
_geom_angle_atom_site_label_2
_geom_angle_atom_site_label_3
_geom_angle
_geom_angle_site_symmetry_1
_geom_angle_site_symmetry_3
O2 Cs1 O2 169.9(4) 2_655 .
O2 Cs1 O4 130.0(2) 2_655 7_656
O2 Cs1 O4 60.0(2) . 7_656
O2 Cs1 O4 60.0(2) 2_655 8_455
O2 Cs1 O4 130.0(2) . 8_455
O4 Cs1 O4 71.65(11) 7_656 8_455
O2 Cs1 O1 128.3(2) 2_655 2_755
O2 Cs1 O1 54.75(17) . 2_755
O4 Cs1 O1 50.85(9) 7_656 2_755
O4 Cs1 O1 103.59(10) 8_455 2_755
O2 Cs1 O1 54.75(17) 2_655 1_455
O2 Cs1 O1 128.3(2) . 1_455
O4 Cs1 O1 103.59(10) 7_656 1_455
O4 Cs1 O1 50.85(9) 8_455 1_455
O1 Cs1 O1 151.71(16) 2_755 1_455
O2 Cs1 Fe1 146.0(2) 2_655 7_656
O2 Cs1 Fe1 41.74(15) . 7_656
O4 Cs1 Fe1 28.28(5) 7_656 7_656
O4 Cs1 Fe1 96.75(6) 8_455 7_656
O1 Cs1 Fe1 27.34(7) 2_755 7_656
O1 Cs1 Fe1 131.17(9) 1_455 7_656
O2 Cs1 Fe1 41.74(15) 2_655 7_556
O2 Cs1 Fe1 146.0(2) . 7_556
O4 Cs1 Fe1 96.75(6) 7_656 7_556
O4 Cs1 Fe1 28.28(5) 8_455 7_556
O1 Cs1 Fe1 131.17(9) 2_755 7_556
O1 Cs1 Fe1 27.34(7) 1_455 7_556
Fe1 Cs1 Fe1 123.85(3) 7_656 7_556
O1 Fe1 O1 108.1(3) 8_456 7_656
O1 Fe1 O4 111.09(18) 8_456 2_656
O1 Fe1 O4 90.0(2) 7_656 2_656
O1 Fe1 O4 90.0(2) 8_456 .
O1 Fe1 O4 111.09(18) 7_656 .
O4 Fe1 O4 144.37(18) 2_656 .
O1 Fe1 O3 88.16(15) 8_456 2_656
O1 Fe1 O3 150.4(2) 7_656 2_656
O4 Fe1 O3 60.83(11) 2_656 2_656
O4 Fe1 O3 92.90(12) . 2_656
O1 Fe1 O3 150.4(2) 8_456 .
O1 Fe1 O3 88.16(15) 7_656 .
O4 Fe1 O3 92.90(12) 2_656 .
O4 Fe1 O3 60.83(11) . .
O3 Fe1 O3 88.89(18) 2_656 .
O1 Fe1 C24 120.7(2) 8_456 .
O1 Fe1 C24 98.56(16) 7_656 .
O4 Fe1 C24 120.99(14) 2_656 .
O4 Fe1 C24 30.79(12) . .
O3 Fe1 C24 93.50(13) 2_656 .
O3 Fe1 C24 30.22(12) . .
O1 Fe1 C24 98.56(16) 8_456 2_656
O1 Fe1 C24 120.7(2) 7_656 2_656
O4 Fe1 C24 30.79(12) 2_656 2_656
O4 Fe1 C24 120.99(14) . 2_656
O3 Fe1 C24 30.22(12) 2_656 2_656
O3 Fe1 C24 93.50(13) . 2_656
C24 Fe1 C24 111.5(2) . 2_656
O1 Fe1 Cs1 52.39(15) 8_456 7_656
O1 Fe1 Cs1 93.33(18) 7_656 7_656
O4 Fe1 Cs1 163.29(9) 2_656 7_656
O4 Fe1 Cs1 47.95(9) . 7_656
O3 Fe1 Cs1 115.93(8) 2_656 7_656
O3 Fe1 Cs1 103.57(8) . 7_656
C24 Fe1 Cs1 74.71(10) . 7_656
C24 Fe1 Cs1 142.48(10) 2_656 7_656
O1 Fe1 Cs1 93.33(18) 8_456 7_556
O1 Fe1 Cs1 52.39(15) 7_656 7_556
O4 Fe1 Cs1 47.95(9) 2_656 7_556
O4 Fe1 Cs1 163.29(9) . 7_556
O3 Fe1 Cs1 103.57(8) 2_656 7_556
O3 Fe1 Cs1 115.93(8) . 7_556
C24 Fe1 Cs1 142.48(10) . 7_556
C24 Fe1 Cs1 74.71(10) 2_656 7_556
Cs1 Fe1 Cs1 123.85(3) 7_656 7_556
N1 Ni1 N1 180.000(1) . 5_856
N1 Ni1 N2 89.99(14) . 5_856
N1 Ni1 N2 90.01(14) 5_856 5_856
N1 Ni1 N2 90.01(14) . .
N1 Ni1 N2 89.99(14) 5_856 .
N2 Ni1 N2 180.000(1) 5_856 .
C4 N1 C1 104.1(3) . .
C4 N1 Ni1 128.2(3) . .
C1 N1 Ni1 127.7(3) . .
C6 N2 C9 105.6(3) . .
C6 N2 Ni1 127.2(3) . .
C9 N2 Ni1 127.1(3) . .
C10 C1 N1 126.1(4) 5_856 .
C10 C1 C2 123.4(4) 5_856 .
N1 C1 C2 110.5(4) . .
N1 C4 C5 125.4(4) . .
N1 C4 C3 111.0(4) . .
C5 C4 C3 123.6(4) . .
C3 C2 C1 107.2(4) . .
C2 C3 C4 107.2(4) . .
C6 C5 C4 122.5(4) . .
C6 C5 C11 119.0(4) . .
C4 C5 C11 118.5(4) . .
C5 C6 N2 126.6(4) . .
C5 C6 C7 123.9(4) . .
N2 C6 C7 109.4(4) . .
C8 C7 C6 107.7(5) . .
C7 C8 C9 107.6(4) . .
C10 C9 N2 126.6(4) . .
C10 C9 C8 123.6(4) . .
N2 C9 C8 109.6(4) . .
C9 C10 C1 122.3(4) . 5_856
C9 C10 C18 118.4(4) . .
C1 C10 C18 119.2(4) 5_856 .
C16 C11 C12 119.4(5) . .
C16 C11 C5 121.1(5) . .
C12 C11 C5 119.5(5) . .
C13 C12 C11 119.9(6) . .
C14 C13 C12 122.2(6) . .
C13 C14 C15 118.0(5) . .
C13 C14 C17 119.9(7) . .
C15 C14 C17 122.1(7) . .
C14 C15 C16 122.2(6) . .
C11 C16 C15 118.2(6) . .
O2 C17 O1 122.1(7) . .
O2 C17 C14 120.5(8) . .
O1 C17 C14 117.3(8) . .
C17 O1 Fe1 114.2(5) . 7_656
C17 O1 Cs1 117.5(4) . 1_655
Fe1 O1 Cs1 100.27(17) 7_656 1_655
C17 O2 Cs1 167.6(7) . .
C19 C18 C23 118.5(4) . .
C19 C18 C10 122.2(4) . .
C23 C18 C10 119.3(4) . .
C20 C19 C18 120.8(4) . .
C21 C20 C19 120.2(4) . .
C20 C21 C22 119.5(4) . .
C20 C21 C24 121.2(4) . .
C22 C21 C24 119.1(4) . .
C23 C22 C21 120.4(4) . .
C22 C23 C18 120.4(4) . .
O3 C24 O4 118.2(4) . .
O3 C24 C21 121.9(4) . .
O4 C24 C21 119.9(4) . .
O3 C24 Fe1 63.1(2) . .
O4 C24 Fe1 55.6(2) . .
C21 C24 Fe1 170.0(3) . .
C24 O3 Fe1 86.6(3) . .
C24 O4 Fe1 93.6(2) . .
C24 O4 Cs1 141.2(3) . 7_656
Fe1 O4 Cs1 103.77(11) . 7_656

loop_
_geom_bond_atom_site_label_1
_geom_bond_atom_site_label_2
_geom_bond_distance
_geom_bond_site_symmetry_2
Cs1 O2 2.891(7) 2_655
Cs1 O2 2.891(7) .
Cs1 O4 3.196(3) 7_656
Cs1 O4 3.196(3) 8_455
Cs1 O1 3.366(5) 2_755
Cs1 O1 3.366(5) 1_455
Cs1 Fe1 4.1805(8) 7_656
Cs1 Fe1 4.1805(8) 7_556
Fe1 O1 1.951(4) 8_456
Fe1 O1 1.951(4) 7_656
Fe1 O4 2.039(3) 2_656
Fe1 O4 2.039(3) .
Fe1 O3 2.204(3) 2_656
Fe1 O3 2.204(3) .
Fe1 C24 2.467(4) .
Fe1 C24 2.467(4) 2_656
Fe1 Cs1 4.1805(8) 7_656
Fe1 Cs1 4.1805(8) 7_556
Ni1 N1 1.951(3) .
Ni1 N1 1.951(3) 5_856
Ni1 N2 1.966(3) 5_856
Ni1 N2 1.966(3) .
N1 C4 1.383(5) .
N1 C1 1.385(5) .
N2 C6 1.382(5) .
N2 C9 1.384(5) .
C1 C10 1.380(6) 5_856
C1 C2 1.435(6) .
C4 C5 1.391(6) .
C4 C3 1.428(6) .
C2 C3 1.335(6) .
C5 C6 1.369(6) .
C5 C11 1.496(6) .
C6 C7 1.446(6) .
C7 C8 1.327(7) .
C8 C9 1.441(7) .
C9 C10 1.368(6) .
C10 C1 1.380(6) 5_856
C10 C18 1.493(6) .
C11 C16 1.372(7) .
C11 C12 1.385(7) .
C12 C13 1.372(7) .
C13 C14 1.353(9) .
C14 C15 1.359(9) .
C14 C17 1.499(9) .
C15 C16 1.408(7) .
C17 O2 1.200(11) .
C17 O1 1.246(9) .
O1 Fe1 1.951(4) 7_656
O1 Cs1 3.366(5) 1_655
C18 C19 1.385(6) .
C18 C23 1.400(6) .
C19 C20 1.379(6) .
C20 C21 1.375(6) .
C21 C22 1.392(6) .
C21 C24 1.492(6) .
C22 C23 1.368(6) .
C24 O3 1.244(5) .
C24 O4 1.265(5) .
O4 Cs1 3.196(3) 7_656
